data_2239902
loop_
_publ_author_name
'Flores, Darlene Correia'
'de Vicenti, Juliano Rosa'
'Pereira, Bruna \'Avila'
'da Silva, Gabriele Marques Dias'
'Zambiazi, Priscilla Jussiane'

_publ_section_title
;
 Crystal structure of ethyl
 (<i>E</i>)-4-(4-chlorophenyl)-4-methoxy-2-oxobut-3-enoate
;
_journal_coeditor_code TK5332
_journal_issue 9
_journal_name_full 'Acta Crystallographica Section E'
_journal_page_first o1025
_journal_paper_doi 10.1107/S1600536814017280
_journal_volume 70
_journal_year 2014
_chemical_formula_iupac 'C13 H13 Cl O4'
_chemical_formula_moiety 'C13 H13 Cl O4'
_chemical_formula_sum 'C13 H13 Cl O4'
_chemical_formula_weight 268.68
_chemical_melting_point 358
_chemical_name_systematic
;
Ethyl (<i>E</i>)-4-(4-chlorophenyl)-4-methoxy-2-oxobut-3-enoate
;
_space_group_IT_number 14
_symmetry_cell_setting monoclinic
_symmetry_space_group_name_Hall '-P 2ybc'
_symmetry_space_group_name_H-M 'P 1 21/c 1'
_atom_sites_solution_hydrogens geom
_atom_sites_solution_primary direct
_atom_sites_solution_secondary difmap
_audit_creation_method SHELXL-97
_cell_angle_alpha 90.00
_cell_angle_beta 105.644(2)
_cell_angle_gamma 90.00
_cell_formula_units_Z 4
_cell_length_a 9.4557(4)
_cell_length_b 16.6411(7)
_cell_length_c 8.4319(3)
_cell_measurement_reflns_used 9103
_cell_measurement_temperature 293(2)
_cell_measurement_theta_max 28.32
_cell_measurement_theta_min 2.24
_cell_volume 1277.64(9)
_computing_cell_refinement '<i>SAINT</i> (Bruker, 2009)'
_computing_data_collection '<i>APEX2</i> (Bruker, 2009)'
_computing_data_reduction '<i>SAINT</i> (Bruker, 2009)'
_computing_molecular_graphics '<i>DIAMOND</i> (Brandenburg, 2006)'
_computing_publication_material '<i>publCIF</i> (Westrip, 2010)'
_computing_structure_refinement '<i>SHELXL97</i> (Sheldrick, 2008)'
_computing_structure_solution '<i>SHELXS97</i> (Sheldrick, 2008)'
_diffrn_ambient_temperature 293(2)
_diffrn_measured_fraction_theta_full 0.979
_diffrn_measured_fraction_theta_max 0.979
_diffrn_measurement_device_type 'Bruker APEXII CCD'
_diffrn_measurement_method '\f and \w'
_diffrn_radiation_monochromator 'Graphite monochromator'
_diffrn_radiation_source 'fine-focus sealed tube'
_diffrn_radiation_type MoK\a
_diffrn_radiation_wavelength 0.71073
_diffrn_reflns_av_R_equivalents 0.0227
_diffrn_reflns_av_sigmaI/netI 0.0109
_diffrn_reflns_limit_h_max 12
_diffrn_reflns_limit_h_min -12
_diffrn_reflns_limit_k_max 22
_diffrn_reflns_limit_k_min -21
_diffrn_reflns_limit_l_max 11
_diffrn_reflns_limit_l_min -7
_diffrn_reflns_number 30885
_diffrn_reflns_theta_full 28.33
_diffrn_reflns_theta_max 28.33
_diffrn_reflns_theta_min 2.24
_exptl_absorpt_coefficient_mu 0.302
_exptl_absorpt_correction_T_max 0.7457
_exptl_absorpt_correction_T_min 0.6667
_exptl_absorpt_correction_type gaussian
_exptl_absorpt_process_details
;
(XPREP; Bruker, 2009)
;
_exptl_crystal_colour yellow
_exptl_crystal_density_diffrn 1.397
_exptl_crystal_density_method 'not measured'
_exptl_crystal_description block
_exptl_crystal_F_000 560
_exptl_crystal_size_max 0.764
_exptl_crystal_size_mid 0.665
_exptl_crystal_size_min 0.592
_refine_diff_density_max 0.400
_refine_diff_density_min -0.237
_refine_ls_extinction_method none
_refine_ls_goodness_of_fit_ref 1.069
_refine_ls_hydrogen_treatment mixed
_refine_ls_matrix_type full
_refine_ls_number_parameters 167
_refine_ls_number_reflns 3130
_refine_ls_number_restraints 0
_refine_ls_restrained_S_all 1.069
_refine_ls_R_factor_all 0.0536
_refine_ls_R_factor_gt 0.0450
_refine_ls_shift/su_max 0.000
_refine_ls_shift/su_mean 0.000
_refine_ls_structure_factor_coef Fsqd
_refine_ls_weighting_details 'calc w=1/[\s^2^(Fo^2^)+(0.0697P)^2^+0.4231P] where P=(Fo^2^+2Fc^2^)/3'
_refine_ls_weighting_scheme calc
_refine_ls_wR_factor_gt 0.1256
_refine_ls_wR_factor_ref 0.1354
_reflns_number_gt 2613
_reflns_number_total 3130
_reflns_threshold_expression >2sigma(I)
_cod_data_source_file tk5332sup1.cif
_cod_data_source_block I
_cod_original_sg_symbol_H-M 'P 21/c'
_cod_database_code 2239902
_cod_database_fobs_code 2239902

loop_
_symmetry_equiv_pos_as_xyz
'x, y, z'
'-x, y+1/2, -z+1/2'
'-x, -y, -z'
'x, -y-1/2, z-1/2'

loop_
_atom_site_type_symbol
_atom_site_label
_atom_site_fract_x
_atom_site_fract_y
_atom_site_fract_z
_atom_site_U_iso_or_equiv
_atom_site_adp_type
_atom_site_calc_flag
_atom_site_refinement_flags
_atom_site_occupancy
_atom_site_symmetry_multiplicity
Cl Cl1 1.19495(5) 0.25347(3) 0.03984(7) 0.06279(18) Uani d . 1 1
O O1 0.63288(14) 0.15936(9) 0.30504(14) 0.0569(3) Uani d . 1 1
O O4 0.32749(13) 0.05109(8) -0.38027(14) 0.0510(3) Uani d . 1 1
O O3 0.23337(14) 0.06369(8) -0.16544(17) 0.0563(3) Uani d . 1 1
O O2 0.56617(15) 0.12613(11) -0.21718(15) 0.0712(5) Uani d . 1 1
C C9 0.50581(17) 0.11348(10) 0.03902(18) 0.0415(3) Uani d . 1 1
C C11 0.33264(17) 0.07073(9) -0.22767(19) 0.0399(3) Uani d . 1 1
C C4 1.02876(16) 0.22136(10) 0.06886(18) 0.0409(3) Uani d . 1 1
C C8 0.62536(17) 0.14559(10) 0.14599(17) 0.0398(3) Uani d . 1 1
C C2 0.84722(17) 0.11991(9) 0.04448(19) 0.0409(3) Uani d . 1 1
H H2 0.8124 0.0685 0.0121 0.049 Uiso calc R 1 1
C C1 0.76449(16) 0.17142(9) 0.11332(16) 0.0372(3) Uani d . 1 1
C C3 0.98081(17) 0.14431(10) 0.02372(19) 0.0423(3) Uani d . 1 1
H H3 1.0373 0.1094 -0.0199 0.051 Uiso calc R 1 1
C C5 0.94873(19) 0.27354(10) 0.1372(2) 0.0459(4) Uani d . 1 1
H H5 0.9828 0.3253 0.1666 0.055 Uiso calc R 1 1
C C6 0.81702(19) 0.24804(10) 0.1614(2) 0.0440(4) Uani d . 1 1
H H6 0.7633 0.2824 0.2101 0.053 Uiso calc R 1 1
C C10 0.48443(16) 0.10629(10) -0.13642(18) 0.0415(3) Uani d . 1 1
C C12 0.1854(2) 0.01897(14) -0.4754(2) 0.0622(5) Uani d . 1 1
H H121 0.1646 -0.0310 -0.4269 0.075 Uiso calc R 1 1
H H122 0.1078 0.0569 -0.4745 0.075 Uiso calc R 1 1
C C7 0.5069(2) 0.14405(18) 0.3642(2) 0.0710(6) Uani d . 1 1
H H71 0.5297 0.1566 0.4794 0.107 Uiso calc R 1 1
H H73 0.4802 0.0884 0.3478 0.107 Uiso calc R 1 1
H H72 0.4266 0.1769 0.3049 0.107 Uiso calc R 1 1
C C13 0.1921(3) 0.00503(18) -0.6446(3) 0.0811(7) Uani d . 1 1
H H131 0.0998 -0.0161 -0.7084 0.122 Uiso calc R 1 1
H H132 0.2689 -0.0327 -0.6444 0.122 Uiso calc R 1 1
H H133 0.2119 0.0548 -0.6919 0.122 Uiso calc R 1 1
H H9 0.420(2) 0.0960(13) 0.077(3) 0.056(5) Uiso d . 1 1

loop_
_atom_site_aniso_label
_atom_site_aniso_U_11
_atom_site_aniso_U_22
_atom_site_aniso_U_33
_atom_site_aniso_U_12
_atom_site_aniso_U_13
_atom_site_aniso_U_23
Cl1 0.0423(3) 0.0725(3) 0.0767(3) -0.0126(2) 0.0215(2) -0.0086(2)
O1 0.0497(7) 0.0898(10) 0.0324(5) -0.0089(7) 0.0130(5) -0.0059(6)
O4 0.0392(6) 0.0679(8) 0.0440(6) -0.0100(5) 0.0080(5) -0.0148(5)
O3 0.0433(6) 0.0666(8) 0.0639(7) -0.0125(6) 0.0232(6) -0.0090(6)
O2 0.0506(7) 0.1280(14) 0.0374(6) -0.0351(8) 0.0159(5) -0.0089(7)
C9 0.0393(8) 0.0500(9) 0.0372(7) -0.0039(6) 0.0136(6) -0.0013(6)
C11 0.0365(7) 0.0392(7) 0.0438(7) -0.0025(6) 0.0106(6) -0.0032(6)
C4 0.0335(7) 0.0478(8) 0.0392(7) -0.0022(6) 0.0060(5) 0.0011(6)
C8 0.0406(8) 0.0463(8) 0.0331(7) 0.0010(6) 0.0109(6) 0.0009(6)
C2 0.0446(8) 0.0370(7) 0.0413(7) -0.0013(6) 0.0121(6) -0.0015(6)
C1 0.0355(7) 0.0440(8) 0.0304(6) 0.0000(6) 0.0061(5) 0.0008(5)
C3 0.0409(8) 0.0425(8) 0.0441(8) 0.0052(6) 0.0128(6) -0.0016(6)
C5 0.0443(8) 0.0431(8) 0.0491(8) -0.0054(7) 0.0101(7) -0.0088(7)
C6 0.0423(8) 0.0460(9) 0.0433(8) 0.0025(6) 0.0110(6) -0.0090(6)
C10 0.0361(7) 0.0510(9) 0.0387(7) -0.0075(6) 0.0120(6) -0.0043(6)
C12 0.0446(9) 0.0753(13) 0.0604(11) -0.0159(9) 0.0032(8) -0.0172(9)
C7 0.0589(12) 0.120(2) 0.0396(9) -0.0031(12) 0.0235(8) -0.0041(10)
C13 0.0690(14) 0.108(2) 0.0559(11) -0.0218(13) -0.0014(10) -0.0194(12)

loop_
_atom_type_symbol
_atom_type_description
_atom_type_scat_dispersion_real
_atom_type_scat_dispersion_imag
_atom_type_scat_source
C C 0.0033 0.0016 'International Tables Vol C Tables 4.2.6.8 and 6.1.1.4'
H H 0.0000 0.0000 'International Tables Vol C Tables 4.2.6.8 and 6.1.1.4'
O O 0.0106 0.0060 'International Tables Vol C Tables 4.2.6.8 and 6.1.1.4'
Cl Cl 0.1484 0.1585 'International Tables Vol C Tables 4.2.6.8 and 6.1.1.4'

loop_
_geom_angle_atom_site_label_1
_geom_angle_atom_site_label_2
_geom_angle_atom_site_label_3
_geom_angle
C8 O1 C7 119.46(14)
C11 O4 C12 114.34(13)
C8 C9 C10 125.29(14)
C8 C9 H9 120.5(12)
C10 C9 H9 114.0(12)
O3 C11 O4 125.25(15)
O3 C11 C10 123.32(14)
O4 C11 C10 111.42(13)
C5 C4 C3 121.70(15)
C5 C4 Cl1 119.01(13)
C3 C4 Cl1 119.30(13)
O1 C8 C9 122.91(14)
O1 C8 C1 109.03(12)
C9 C8 C1 128.07(13)
C3 C2 C1 120.57(14)
C3 C2 H2 119.7
C1 C2 H2 119.7
C6 C1 C2 119.42(14)
C6 C1 C8 118.61(14)
C2 C1 C8 121.87(14)
C4 C3 C2 118.81(14)
C4 C3 H3 120.6
C2 C3 H3 120.6
C4 C5 C6 119.16(15)
C4 C5 H5 120.4
C6 C5 H5 120.4
C5 C6 C1 120.31(15)
C5 C6 H6 119.8
C1 C6 H6 119.8
O2 C10 C9 128.48(15)
O2 C10 C11 118.20(14)
C9 C10 C11 113.28(13)
C13 C12 O4 108.48(17)
C13 C12 H121 110.0
O4 C12 H121 110.0
C13 C12 H122 110.0
O4 C12 H122 110.0
H121 C12 H122 108.4
O1 C7 H71 109.5
O1 C7 H73 109.5
H71 C7 H73 109.5
O1 C7 H72 109.5
H71 C7 H72 109.5
H73 C7 H72 109.5
C12 C13 H131 109.5
C12 C13 H132 109.5
H131 C13 H132 109.5
C12 C13 H133 109.5
H131 C13 H133 109.5
H132 C13 H133 109.5

loop_
_geom_bond_atom_site_label_1
_geom_bond_atom_site_label_2
_geom_bond_distance
Cl1 C4 1.7386(16)
O1 C8 1.3434(18)
O1 C7 1.432(2)
O4 C11 1.3156(19)
O4 C12 1.4669(19)
O3 C11 1.198(2)
O2 C10 1.2058(19)
C9 C8 1.352(2)
C9 C10 1.443(2)
C9 H9 0.99(2)
C11 C10 1.551(2)
C4 C5 1.376(2)
C4 C3 1.379(2)
C8 C1 1.479(2)
C2 C3 1.382(2)
C2 C1 1.389(2)
C2 H2 0.9300
C1 C6 1.388(2)
C3 H3 0.9300
C5 C6 1.382(2)
C5 H5 0.9300
C6 H6 0.9300
C12 C13 1.463(3)
C12 H121 0.9700
C12 H122 0.9700
C7 H71 0.9600
C7 H73 0.9600
C7 H72 0.9600
C13 H131 0.9600
C13 H132 0.9600
C13 H133 0.9600

loop_
_geom_hbond_atom_site_label_D
_geom_hbond_atom_site_label_H
_geom_hbond_atom_site_label_A
_geom_hbond_site_symmetry_A
_geom_hbond_distance_DH
_geom_hbond_distance_HA
_geom_hbond_distance_DA
_geom_hbond_angle_DHA
C7 H71 O2 1_556 0.96 2.54 3.434(2) 155
C3 H3 O3 1_655 0.93 2.60 3.479(2) 158

loop_
_geom_torsion_atom_site_label_1
_geom_torsion_atom_site_label_2
_geom_torsion_atom_site_label_3
_geom_torsion_atom_site_label_4
_geom_torsion
C12 O4 C11 O3 0.5(2)
C12 O4 C11 C10 -178.46(15)
C7 O1 C8 C9 -3.7(3)
C7 O1 C8 C1 175.94(18)
C10 C9 C8 O1 172.10(16)
C10 C9 C8 C1 -7.4(3)
C3 C2 C1 C6 0.0(2)
C3 C2 C1 C8 -176.42(13)
O1 C8 C1 C6 -50.98(19)
C9 C8 C1 C6 128.62(18)
O1 C8 C1 C2 125.51(16)
C9 C8 C1 C2 -54.9(2)
C5 C4 C3 C2 1.5(2)
Cl1 C4 C3 C2 -178.80(12)
C1 C2 C3 C4 -1.6(2)
C3 C4 C5 C6 0.1(3)
Cl1 C4 C5 C6 -179.59(13)
C4 C5 C6 C1 -1.7(3)
C2 C1 C6 C5 1.6(2)
C8 C1 C6 C5 178.17(15)
C8 C9 C10 O2 0.6(3)
C8 C9 C10 C11 -177.11(15)
O3 C11 C10 O2 -165.08(18)
O4 C11 C10 O2 13.9(2)
O3 C11 C10 C9 12.9(2)
O4 C11 C10 C9 -168.14(14)
C11 O4 C12 C13 176.14(19)
